data_2103483
loop_
_publ_author_name
'Vithana, Champika'
'Uekusa, Hidehiro'
'Sekine, Akiko'
'Ohashi, Yuji'

_publ_section_title
;
 Modified photoreactivity due to mixed crystal~formation. II. Enhanced
 reactivity upon conformational mimicry and cavity enlargement
;
_journal_issue 6
_journal_name_full 'Acta Crystallographica Section B'
_journal_page_first 986
_journal_page_last 997
_journal_paper_doi 10.1107/S0108768102019663
_journal_volume 58
_journal_year 2002
_chemical_formula_sum 'C17.48 H21 Co N6 O4'
_chemical_formula_weight 438.09
_chemical_name_systematic
;
[(2-cyanoethyl)(3-methylpyridine)cobaloxime]
[(2-cyanopropyl)(3-methylpyridine)cobaloxime]
;
_space_group_IT_number 14
_symmetry_cell_setting monoclinic
_symmetry_space_group_name_Hall '-P 2yn'
_symmetry_space_group_name_H-M 'P 1 21/n 1'
_atom_sites_solution_hydrogens geom
_atom_sites_solution_primary direct
_atom_sites_solution_secondary difmap
_audit_creation_method SHELXL-97
_cell_angle_alpha 90.00
_cell_angle_beta 92.2040(10)
_cell_angle_gamma 90.00
_cell_formula_units_Z 4
_cell_length_a 11.5388(2)
_cell_length_b 9.3751(2)
_cell_length_c 19.2929(4)
_cell_measurement_temperature 293(2)
_cell_volume 2085.51(7)
_computing_cell_refinement SAINT(Siemens,1995)
_computing_data_collection 'SMART( Siemens, 1995)'
_computing_data_reduction SAINT(Siemens,1995)
_computing_molecular_graphics 'ORTEP-III(Burnet & Johnson, 1996)'
_computing_structure_refinement 'SHELXS-97(Sheldrick, 1997)'
_computing_structure_solution 'SIR-92(Altomare et al., 1994)'
_diffrn_ambient_temperature 293(2)
_diffrn_measured_fraction_theta_full 0.993
_diffrn_measured_fraction_theta_max 0.993
_diffrn_measurement_device_type 'SMART CCD'
_diffrn_measurement_method 'Omega scan'
_diffrn_radiation_monochromator graphite
_diffrn_radiation_source 'fine-focus sealed tube'
_diffrn_radiation_type MoK\a
_diffrn_radiation_wavelength 0.71069
_diffrn_reflns_av_R_equivalents 0.0477
_diffrn_reflns_av_sigmaI/netI 0.0530
_diffrn_reflns_limit_h_max 14
_diffrn_reflns_limit_h_min -14
_diffrn_reflns_limit_k_max 12
_diffrn_reflns_limit_k_min -12
_diffrn_reflns_limit_l_max 25
_diffrn_reflns_limit_l_min -22
_diffrn_reflns_number 14242
_diffrn_reflns_theta_full 27.52
_diffrn_reflns_theta_max 27.52
_diffrn_reflns_theta_min 2.02
_exptl_absorpt_coefficient_mu 0.858
_exptl_absorpt_correction_T_max 1.000000
_exptl_absorpt_correction_T_min 0.726369
_exptl_absorpt_correction_type multi-scan
_exptl_absorpt_process_details 'SADABS(Sheldrick, 1996)'
_exptl_crystal_colour yellow
_exptl_crystal_density_diffrn 1.40
_exptl_crystal_density_method 'not measured'
_exptl_crystal_description Plates
_exptl_crystal_F_000 932
_exptl_crystal_size_max 0.4
_exptl_crystal_size_mid 0.3
_exptl_crystal_size_min 0.04
_refine_diff_density_max 0.865
_refine_diff_density_min -0.519
_refine_ls_extinction_method none
_refine_ls_goodness_of_fit_ref 1.040
_refine_ls_hydrogen_treatment mixed
_refine_ls_matrix_type full
_refine_ls_number_parameters 280
_refine_ls_number_reflns 4761
_refine_ls_number_restraints 16
_refine_ls_restrained_S_all 1.039
_refine_ls_R_factor_all 0.0891
_refine_ls_R_factor_gt 0.0613
_refine_ls_shift/su_max 0.036
_refine_ls_shift/su_mean 0.003
_refine_ls_structure_factor_coef Fsqd
_refine_ls_weighting_details 'calc w=1/[\s^2^(Fo^2^)+(0.0795P)^2^+1.6950P] where P=(Fo^2^+2Fc^2^)/3'
_refine_ls_weighting_scheme calc
_refine_ls_wR_factor_gt 0.1495
_refine_ls_wR_factor_ref 0.1663
_reflns_number_gt 3427
_reflns_number_total 4761
_reflns_threshold_expression >2sigma(I)
_cod_data_source_file de0020.cif
_cod_data_source_block mix-I
_cod_depositor_comments
;
The following automatic conversions were performed:
'_symmetry_cell_setting' value 'Monoclinic' changed to 'monoclinic'
according to '/home/saulius/struct/CIF-dictionaries/cif_core.dic'
dictionary named 'cif_core.dic' version 2.4.1 from
2010-06-29.

'_exptl_absorpt_correction_type' value 'Multi-scan' changed
to 'multi-scan' according to
'/home/saulius/struct/CIF-dictionaries/cif_core.dic' dictionary named
'cif_core.dic' version 2.4.1 from 2010-06-29.

Automatic conversion script
Id: cif_fix_enum 1527 2010-12-29 10:47:43Z saulius 

The following automatic conversions were performed:

'_symmetry_cell_setting' value 'Monoclinic' changed to 'monoclinic'
according to /home/saulius/struct/CIF-dictionaries/cif_core.dic
dictionary named 'cif_core.dic' version 2.4.1 from
2010-06-29.

'_exptl_absorpt_correction_type' value 'Multi-scan'
changed to 'multi-scan' according to
/home/saulius/struct/CIF-dictionaries/cif_core.dic dictionary named
'cif_core.dic' version 2.4.1 from 2010-06-29.

Automatic conversion script
Id: cif_fix_values 1715 2011-07-08 13:25:40Z adriana 
;
_cod_original_sg_symbol_H-M P21/n
_cod_database_code 2103483
_cod_database_fobs_code 2103483

loop_
_symmetry_equiv_pos_as_xyz
'x, y, z'
'-x+1/2, y+1/2, -z+1/2'
'-x, -y, -z'
'x-1/2, -y-1/2, z-1/2'

loop_
_atom_site_label
_atom_site_fract_x
_atom_site_fract_y
_atom_site_fract_z
_atom_site_U_iso_or_equiv
_atom_site_adp_type
_atom_site_calc_flag
_atom_site_refinement_flags
_atom_site_occupancy
_atom_site_disorder_assembly
_atom_site_disorder_group
_atom_site_type_symbol
Co 0.76152(2) 0.22288(3) 0.909091(13) 0.03753(7) Uani d . 1 A . Co
O1 0.97888(13) 0.08910(19) 0.93895(9) 0.0607(5) Uani d . 1 . . O
H1 0.916(2) 0.019(3) 0.9372(12) 0.073 Uiso d . 1 . . H
O2 0.71846(15) 0.51623(16) 0.87737(9) 0.0654(5) Uani d . 1 . . O
H2 0.645(2) 0.462(3) 0.8779(13) 0.079 Uiso d . 1 . . H
O3 0.80576(14) -0.06928(15) 0.94044(9) 0.0591(5) Uani d . 1 . . O
O4 0.54551(14) 0.35741(18) 0.87413(11) 0.0736(6) Uani d . 1 . . O
N1 0.92351(14) 0.21162(18) 0.92395(8) 0.0428(4) Uani d . 1 . . N
N2 0.79874(15) 0.41612(18) 0.89463(9) 0.0470(5) Uani d . 1 . . N
N3 0.72473(15) 0.02952(17) 0.92246(9) 0.0433(4) Uani d . 1 . . N
N4 0.59986(14) 0.23374(19) 0.89186(10) 0.0480(5) Uani d . 1 . . N
N5 0.74173(14) 0.26276(17) 1.01389(9) 0.0438(4) Uani d . 1 . . N
C1 0.98131(17) 0.3296(3) 0.92018(11) 0.0512(6) Uani d . 1 . . C
C2 0.9065(2) 0.4516(2) 0.90216(11) 0.0526(6) Uani d . 1 . . C
C3 0.61593(18) -0.0061(2) 0.91497(11) 0.0486(6) Uani d . 1 . . C
C4 0.54193(18) 0.1164(2) 0.89567(12) 0.0516(6) Uani d . 1 . . C
C5 1.1104(2) 0.3380(4) 0.92964(15) 0.0823(9) Uani d . 1 . . C
H5A 1.1389 0.2524 0.9516 0.123 Uiso calc R 1 . . H
H5B 1.1308 0.4187 0.9582 0.123 Uiso calc R 1 . . H
H5C 1.1442 0.3483 0.8852 0.123 Uiso calc R 1 . . H
C6 0.9517(2) 0.5992(3) 0.89047(15) 0.0801(8) Uani d . 1 . . C
H6A 0.8914 0.6674 0.8981 0.120 Uiso calc R 1 . . H
H6B 0.9763 0.6075 0.8437 0.120 Uiso calc R 1 . . H
H6C 1.0162 0.6173 0.9221 0.120 Uiso calc R 1 . . H
C7 0.5721(2) -0.1542(2) 0.92451(14) 0.0696(7) Uani d . 1 . . C
H7A 0.6366 -0.2184 0.9301 0.104 Uiso calc R 1 . . H
H7B 0.5252 -0.1816 0.8845 0.104 Uiso calc R 1 . . H
H7C 0.5263 -0.1578 0.9650 0.104 Uiso calc R 1 . . H
C8 0.4137(2) 0.1047(4) 0.88088(16) 0.0838(10) Uani d . 1 . . C
H8A 0.3804 0.1984 0.8782 0.126 Uiso calc R 1 . . H
H8B 0.3791 0.0519 0.9174 0.126 Uiso calc R 1 . . H
H8C 0.3996 0.0562 0.8375 0.126 Uiso calc R 1 . . H
C9 0.79389(18) 0.1830(2) 1.06326(11) 0.0474(5) Uani d . 1 . . C
H9 0.8390 0.1067 1.0494 0.057 Uiso calc R 1 . . H
C10 0.78504(11) 0.20689(12) 1.13452(6) 0.0589(7) Uani d D 1 . . C
C11 0.7179(2) 0.3222(3) 1.15303(13) 0.0701(7) Uani d . 1 . . C
H11 0.7097 0.3430 1.1997 0.084 Uiso calc R 1 . . H
C12 0.6639(2) 0.4052(3) 1.10403(13) 0.0668(7) Uani d . 1 . . C
H12 0.6189 0.4824 1.1168 0.080 Uiso calc R 1 . . H
C13 0.67692(19) 0.3734(2) 1.03476(13) 0.0543(6) Uani d . 1 . . C
H13 0.6396 0.4303 1.0013 0.065 Uiso calc R 1 . . H
C14 0.84750(17) 0.10864(18) 1.18711(8) 0.0886(11) Uani d D 1 . . C
C16 0.77448(4) 0.17463(6) 0.80667(3) 0.0593(7) Uani d D 1 . . C
H16 0.717(2) 0.117(3) 0.7977(12) 0.071 Uiso d . 1 . . H
C17 0.803395(4) 0.284060(17) 0.75116(4) 0.0608(14) Uiso d PD 0.451(4) A 1 C
H17A 0.7856 0.2421 0.7061 0.073 Uiso calc PR 0.451(4) A 1 H
H17B 0.7525 0.3656 0.7560 0.073 Uiso calc PR 0.451(4) A 1 H
C18 0.921993(5) 0.335377(18) 0.75196(10) 0.060 Uiso d PD 0.451(4) A 1 C
C15 0.86384(8) 0.05483(7) 0.80163(9) 0.055 Uiso d PD 0.129(5) A 1 C
C17B 0.887615(6) 0.126171(9) 0.783213(17) 0.0729(18) Uiso d PD 0.404(3) A 2 C
H17C 0.9204 0.0613 0.8179 0.088 Uiso calc R 0.404(3) A 2 H
H17D 0.8744 0.0718 0.7409 0.088 Uiso calc R 0.404(3) A 2 H
C18B 0.972411(7) 0.233213(10) 0.770302(19) 0.078(2) Uiso d PD 0.404(3) A 2 C
N6B 1.037793(9) 0.310629(13) 0.76021(2) 0.080 Uiso d PD 0.404(3) A 2 N
C15B 0.72616(7) 0.28983(9) 0.75735(7) 0.055 Uiso d PD 0.351(5) A 2 C
C18A 0.959120(7) 0.288775(8) 0.761436(19) 0.030 Uiso d PD 0.145(3) A 3 C
C17A 0.888075(8) 0.166598(8) 0.77271(2) 0.030 Uiso d PD 0.145(3) A 3 C
N6 1.013393(5) 0.378681(9) 0.75193(2) 0.084 Uiso d PD 0.596(5) . . N

loop_
_atom_site_aniso_label
_atom_site_aniso_U_11
_atom_site_aniso_U_22
_atom_site_aniso_U_33
_atom_site_aniso_U_12
_atom_site_aniso_U_13
_atom_site_aniso_U_23
Co 0.03446(12) 0.02820(11) 0.05005(14) -0.00607(10) 0.00322(10) -0.00062(11)
O1 0.0405(7) 0.0625(10) 0.0792(10) 0.0065(7) 0.0021(7) 0.0079(8)
O2 0.0702(10) 0.0327(7) 0.0933(12) 0.0011(7) 0.0015(9) 0.0102(8)
O3 0.0634(9) 0.0310(7) 0.0821(10) 0.0037(7) -0.0060(8) 0.0040(7)
O4 0.0471(8) 0.0513(9) 0.1212(14) 0.0099(7) -0.0096(9) 0.0092(10)
N1 0.0373(8) 0.0475(9) 0.0438(8) -0.0041(7) 0.0046(7) 0.0006(7)
N2 0.0539(9) 0.0341(8) 0.0534(9) -0.0080(8) 0.0051(8) 0.0023(8)
N3 0.0467(8) 0.0303(8) 0.0529(9) -0.0043(7) 0.0024(7) -0.0007(7)
N4 0.0381(8) 0.0429(9) 0.0628(10) 0.0000(7) -0.0001(8) 0.0026(8)
N5 0.0392(8) 0.0364(8) 0.0565(9) -0.0124(7) 0.0099(7) -0.0057(7)
C1 0.0422(10) 0.0674(13) 0.0445(11) -0.0195(10) 0.0065(8) -0.0002(10)
C2 0.0645(12) 0.0466(11) 0.0473(11) -0.0263(10) 0.0093(9) -0.0028(9)
C3 0.0533(11) 0.0419(10) 0.0508(11) -0.0185(9) 0.0060(9) -0.0023(9)
C4 0.0395(10) 0.0528(12) 0.0626(13) -0.0133(9) 0.0037(9) -0.0059(10)
C5 0.0468(12) 0.118(2) 0.0824(17) -0.0326(14) 0.0031(12) 0.0014(17)
C6 0.0987(17) 0.0555(13) 0.0872(18) -0.0450(12) 0.0161(14) -0.0012(13)
C7 0.0853(15) 0.0470(12) 0.0767(16) -0.0334(11) 0.0078(13) 0.0008(12)
C8 0.0361(11) 0.103(2) 0.112(2) -0.0195(13) 0.0005(13) -0.0098(19)
C9 0.0450(10) 0.0444(10) 0.0531(11) -0.0112(9) 0.0078(9) -0.0047(9)
C10 0.0581(12) 0.0630(14) 0.0561(12) -0.0248(10) 0.0116(10) -0.0078(11)
C11 0.0724(14) 0.0744(15) 0.0654(13) -0.0294(12) 0.0272(11) -0.0236(12)
C12 0.0587(12) 0.0554(13) 0.0884(15) -0.0148(11) 0.0303(11) -0.0230(12)
C13 0.0477(11) 0.0403(10) 0.0759(14) -0.0084(9) 0.0162(10) -0.0096(10)
C14 0.106(2) 0.104(2) 0.0549(15) -0.0053(19) -0.0046(15) 0.0158(15)
C16 0.0625(13) 0.0640(13) 0.0514(12) -0.0225(11) 0.0013(10) -0.0058(11)

loop_
_atom_type_symbol
_atom_type_description
_atom_type_scat_dispersion_real
_atom_type_scat_dispersion_imag
_atom_type_scat_source
Co Co 0.3494 0.9721 'International Tables Vol C Tables 4.2.6.8 and 6.1.1.4'
C C 0.0033 0.0016 'International Tables Vol C Tables 4.2.6.8 and 6.1.1.4'
N N 0.0061 0.0033 'International Tables Vol C Tables 4.2.6.8 and 6.1.1.4'
O O 0.0106 0.0060 'International Tables Vol C Tables 4.2.6.8 and 6.1.1.4'
H H 0.0000 0.0000 'International Tables Vol C Tables 4.2.6.8 and 6.1.1.4'

loop_
_geom_angle_atom_site_label_1
_geom_angle_atom_site_label_2
_geom_angle_atom_site_label_3
_geom_angle
N3 Co N1 98.80(7)
N3 Co N4 81.33(8)
N1 Co N4 178.60(8)
N3 Co N2 179.34(8)
N1 Co N2 81.14(8)
N4 Co N2 98.72(8)
N3 Co C16 86.81(5)
N1 Co C16 91.47(5)
N4 Co C16 87.14(6)
N2 Co C16 92.53(5)
N3 Co N5 90.35(7)
N1 Co N5 90.43(7)
N4 Co N5 90.96(7)
N2 Co N5 90.30(7)
C16 Co N5 176.80(5)
N1 O1 H1 102.5(15)
N2 O2 H2 102.7(16)
C1 N1 O1 120.11(17)
C1 N1 Co 116.99(15)
O1 N1 Co 122.88(13)
C2 N2 O2 119.83(17)
C2 N2 Co 117.08(15)
O2 N2 Co 123.09(13)
C3 N3 O3 120.50(17)
C3 N3 Co 116.96(14)
O3 N3 Co 122.54(13)
C4 N4 O4 120.51(17)
C4 N4 Co 117.07(15)
O4 N4 Co 122.39(13)
C9 N5 C13 117.21(19)
C9 N5 Co 121.99(14)
C13 N5 Co 120.78(15)
N1 C1 C2 112.32(18)
N1 C1 C5 123.4(2)
C2 C1 C5 124.2(2)
N2 C2 C1 112.42(19)
N2 C2 C6 124.1(2)
C1 C2 C6 123.4(2)
N3 C3 C4 112.10(18)
N3 C3 C7 123.7(2)
C4 C3 C7 124.2(2)
N4 C4 C3 112.52(18)
N4 C4 C8 124.1(2)
C3 C4 C8 123.4(2)
C1 C5 H5A 109.5
C1 C5 H5B 109.5
H5A C5 H5B 109.5
C1 C5 H5C 109.5
H5A C5 H5C 109.5
H5B C5 H5C 109.5
C2 C6 H6A 109.5
C2 C6 H6B 109.5
H6A C6 H6B 109.5
C2 C6 H6C 109.5
H6A C6 H6C 109.5
H6B C6 H6C 109.5
C3 C7 H7A 109.5
C3 C7 H7B 109.5
H7A C7 H7B 109.5
C3 C7 H7C 109.5
H7A C7 H7C 109.5
H7B C7 H7C 109.5
C4 C8 H8A 109.5
C4 C8 H8B 109.5
H8A C8 H8B 109.5
C4 C8 H8C 109.5
H8A C8 H8C 109.5
H8B C8 H8C 109.5
N5 C9 C10 124.23(18)
N5 C9 H9 117.9
C10 C9 H9 117.9
C11 C10 C9 116.15(16)
C11 C10 C14 123.56(15)
C9 C10 C14 120.29(14)
C12 C11 C10 121.0(2)
C12 C11 H11 119.5
C10 C11 H11 119.5
C11 C12 C13 119.0(2)
C11 C12 H12 120.5
C13 C12 H12 120.5
N5 C13 C12 122.4(2)
N5 C13 H13 118.8
C12 C13 H13 118.8
C17B C16 C17A 16.685(11)
C17B C16 C17 76.79(3)
C17A C16 C17 60.43(2)
C17B C16 C15 31.25(4)
C17A C16 C15 47.82(4)
C17 C16 C15 106.39(6)
C17B C16 C15B 109.47(5)
C17A C16 C15B 93.89(5)
C17 C16 C15B 34.42(4)
C15 C16 C15B 135.13(8)
C17B C16 Co 117.79(4)
C17A C16 Co 122.43(4)
C17 C16 Co 123.79(4)
C15 C16 Co 107.41(7)
C15B C16 Co 114.06(6)
C17B C16 H16 115.4(16)
C17A C16 H16 124.1(16)
C17 C16 H16 117.7(15)
C15 C16 H16 92.5(16)
C15B C16 H16 93.4(16)
Co C16 H16 104.2(15)
C18 C17 C16 116.51(7)
C18 C17 H17A 108.2
C16 C17 H17A 108.2
C18 C17 H17B 108.2
C16 C17 H17B 108.2
H17A C17 H17B 107.3
N6 C18 C17 178.21(8)
C18B C17B C16 117.28(2)
C18B C17B H17C 108.0
C16 C17B H17C 108.0
C18B C17B H17D 108.0
C16 C17B H17D 108.0
H17C C17B H17D 107.2
N6B C18B C17B 178.135(19)
N6B C18B N6 26.351(8)
C17B C18B N6 155.345(9)
N6 N6B C18B 111.874(14)
N6 C18A C17A 178.48(3)
C18A C17A C16 123.07(2)
N6B N6 C18A 59.033(10)
N6B N6 C18 92.23(2)
C18A N6 C18 33.35(3)
N6B N6 C18B 41.775(9)
C18A N6 C18B 17.355(8)
C18 N6 C18B 50.70(3)

loop_
_geom_bond_atom_site_label_1
_geom_bond_atom_site_label_2
_geom_bond_distance
Co N3 1.8818(16)
Co N1 1.8831(16)
Co N4 1.8849(17)
Co N2 1.8851(17)
Co C16 2.0381(7)
Co N5 2.0774(17)
O1 N1 1.341(2)
O1 H1 0.98(3)
O2 N2 1.351(2)
O2 H2 0.98(3)
O3 N3 1.352(2)
O4 N4 1.356(2)
N1 C1 1.295(3)
N2 C2 1.290(3)
N3 C3 1.302(3)
N4 C4 1.291(3)
N5 C9 1.336(3)
N5 C13 1.349(3)
C1 C2 1.466(3)
C1 C5 1.495(3)
C2 C6 1.499(3)
C3 C4 1.470(3)
C3 C7 1.492(3)
C4 C8 1.500(3)
C5 H5A 0.9600
C5 H5B 0.9600
C5 H5C 0.9600
C6 H6A 0.9600
C6 H6B 0.9600
C6 H6C 0.9600
C7 H7A 0.9600
C7 H7B 0.9600
C7 H7C 0.9600
C8 H8A 0.9600
C8 H8B 0.9600
C8 H8C 0.9600
C9 C10 1.401(2)
C9 H9 0.9300
C10 C11 1.384(3)
C10 C14 1.5300(9)
C11 C12 1.358(4)
C11 H11 0.9300
C12 C13 1.383(3)
C12 H12 0.9300
C13 H13 0.9300
C16 C17B 1.4700(5)
C16 C17A 1.4897(5)
C16 C17 1.5292(7)
C16 C15 1.5303(7)
C16 C15B 1.5304(8)
C16 H16 0.87(2)
C17 C18 1.4501
C17 H17A 0.9700
C17 H17B 0.9700
C18 N6 1.1301
C17B C18B 1.4301
C17B H17C 0.9700
C17B H17D 0.9700
C18B N6B 1.0701
C18B N6 1.49063(15)
N6B N6 0.71298(18)
C18A N6 1.0701
C18A C17A 1.4301
